data_2211086
loop_
_publ_author_name
'Xiao-Ping Rao'
'Zhan-Qian Song'
'Benyumin Radbil'
'Arkadyi Radbil'

_publ_section_title
;
 Dehydroabietic acid <i>N</i>-methylanilide
;
_journal_coeditor_code KJ2035
_journal_issue 11
_journal_name_full 'Acta Crystallographica Section E'
_journal_page_first o5301
_journal_page_last o5302
_journal_paper_doi 10.1107/S1600536806043935
_journal_volume 62
_journal_year 2006
_chemical_formula_iupac 'C27 H35 N O'
_chemical_formula_moiety 'C27 H35 N O'
_chemical_formula_sum 'C27 H35 N O'
_chemical_formula_weight 389.56
_chemical_name_systematic
;
Dehydroabietic acid N-methyl-anilide
;
_space_group_IT_number 4
_symmetry_cell_setting monoclinic
_symmetry_space_group_name_Hall 'P 2yb'
_symmetry_space_group_name_H-M 'P 1 21 1'
_atom_sites_solution_hydrogens geom
_atom_sites_solution_primary direct
_atom_sites_solution_secondary difmap
_audit_creation_method SHELXL-97
_cell_angle_alpha 90.00
_cell_angle_beta 91.30(3)
_cell_angle_gamma 90.00
_cell_formula_units_Z 2
_cell_length_a 10.460(2)
_cell_length_b 6.7200(13)
_cell_length_c 16.086(3)
_cell_measurement_reflns_used 25
_cell_measurement_temperature 293(2)
_cell_measurement_theta_max 13
_cell_measurement_theta_min 10
_cell_volume 1130.4(4)
_computing_cell_refinement 'CAD-4 Software'
_computing_data_collection 'CAD-4 Software (Enraf--Nonius, 1985)'
_computing_data_reduction 'XCAD4 (Harms & Wocadlo, 1995)'
_computing_molecular_graphics 'SHELXTL (Sheldrick, 1997b)'
_computing_publication_material SHELXL97
_computing_structure_refinement 'SHELXL97 (Sheldrick, 1997a)'
_computing_structure_solution 'SHELXS97 (Sheldrick, 1997a)'
_diffrn_ambient_temperature 293(2)
_diffrn_measured_fraction_theta_full 0.997
_diffrn_measured_fraction_theta_max 0.997
_diffrn_measurement_device_type 'Enraf--Nonius CAD-4'
_diffrn_measurement_method \w/2\q
_diffrn_radiation_monochromator graphite
_diffrn_radiation_source 'fine-focus sealed tube'
_diffrn_radiation_type MoK\a
_diffrn_radiation_wavelength 0.71073
_diffrn_reflns_av_R_equivalents 0.0233
_diffrn_reflns_av_sigmaI/netI 0.0441
_diffrn_reflns_limit_h_max 13
_diffrn_reflns_limit_h_min -13
_diffrn_reflns_limit_k_max 0
_diffrn_reflns_limit_k_min -8
_diffrn_reflns_limit_l_max 0
_diffrn_reflns_limit_l_min -20
_diffrn_reflns_number 2771
_diffrn_reflns_theta_full 26.99
_diffrn_reflns_theta_max 26.99
_diffrn_reflns_theta_min 1.27
_diffrn_standards_decay_% 0
_diffrn_standards_interval_count 200
_diffrn_standards_interval_time 120
_diffrn_standards_number 3
_exptl_absorpt_coefficient_mu 0.068
_exptl_absorpt_correction_T_max 0.9932
_exptl_absorpt_correction_T_min 0.9799
_exptl_absorpt_correction_type psi-scan
_exptl_absorpt_process_details '(XCAD4; Harms & Wocadlo, 1995)'
_exptl_crystal_colour colourless
_exptl_crystal_density_diffrn 1.145
_exptl_crystal_density_method 'not measured'
_exptl_crystal_description block
_exptl_crystal_F_000 424
_exptl_crystal_size_max 0.30
_exptl_crystal_size_mid 0.20
_exptl_crystal_size_min 0.10
_refine_diff_density_max 0.198
_refine_diff_density_min -0.237
_refine_ls_extinction_method none
_refine_ls_goodness_of_fit_ref 1.001
_refine_ls_hydrogen_treatment constr
_refine_ls_matrix_type full
_refine_ls_number_parameters 262
_refine_ls_number_reflns 2680
_refine_ls_number_restraints 22
_refine_ls_restrained_S_all 1.018
_refine_ls_R_factor_all 0.0951
_refine_ls_R_factor_gt 0.0637
_refine_ls_shift/su_max 0.025
_refine_ls_shift/su_mean 0.001
_refine_ls_structure_factor_coef Fsqd
_refine_ls_weighting_details 'calc w=1/[\s^2^(Fo^2^)+(0.1P)^2^+0.2P] where P=(Fo^2^+2Fc^2^)/3'
_refine_ls_weighting_scheme calc
_refine_ls_wR_factor_gt 0.1568
_refine_ls_wR_factor_ref 0.1792
_reflns_number_gt 1891
_reflns_number_total 2680
_reflns_threshold_expression I>2\s(I)
_cod_data_source_file kj2035.cif
_cod_data_source_block I
_cod_depositor_comments
;
The following automatic conversions were performed:
'_symmetry_cell_setting' value 'Monoclinic' changed to 'monoclinic'
according to '/home/saulius/struct/CIF-dictionaries/cif_core.dic'
dictionary named 'cif_core.dic' version 2.4.1 from 2010-06-29.

Automatic conversion script
Id: cif_fix_enum 1527 2010-12-29 10:47:43Z saulius 

The following automatic conversions were performed:

'_symmetry_cell_setting' value 'Monoclinic' changed to 'monoclinic'
according to /home/saulius/struct/CIF-dictionaries/cif_core.dic
dictionary named 'cif_core.dic' version 2.4.1 from 2010-06-29.

Automatic conversion script
Id: cif_fix_values 1715 2011-07-08 13:25:40Z adriana 
;
_cod_original_sg_symbol_H-M 'P 21'
_cod_database_code 2211086
_cod_database_fobs_code 2211086

loop_
_symmetry_equiv_pos_as_xyz
'x, y, z'
'-x, y+1/2, -z'

loop_
_atom_site_type_symbol
_atom_site_label
_atom_site_fract_x
_atom_site_fract_y
_atom_site_fract_z
_atom_site_U_iso_or_equiv
_atom_site_adp_type
_atom_site_calc_flag
_atom_site_refinement_flags
_atom_site_occupancy
N N 0.6719(3) 0.4114(5) 0.44181(19) 0.0474(8) Uani d . 1
O O 0.5173(4) 0.1956(7) 0.4171(2) 0.0931(15) Uani d . 1
C C1 -0.1332(5) -0.1796(12) 0.1022(5) 0.116(2) Uani d U 1
H H1A -0.1355 -0.0554 0.0727 0.173 Uiso calc R 1
H H1B -0.1508 -0.1567 0.1597 0.173 Uiso calc R 1
H H1C -0.1965 -0.2679 0.0787 0.173 Uiso calc R 1
C C2 0.0070(6) -0.4631(9) 0.1400(4) 0.0878(17) Uani d U 1
H H2A -0.0654 -0.5461 0.1269 0.132 Uiso calc R 1
H H2B 0.0114 -0.4395 0.1989 0.132 Uiso calc R 1
H H2C 0.0838 -0.5282 0.1231 0.132 Uiso calc R 1
C C3 -0.0068(4) -0.2691(8) 0.0952(3) 0.0705(14) Uani d U 1
H H3A 0.0002 -0.3027 0.0362 0.085 Uiso calc R 1
C C4 0.1045(4) -0.1286(7) 0.1137(3) 0.0602(12) Uani d . 1
C C5 0.2039(4) -0.1160(8) 0.0604(3) 0.0632(12) Uani d . 1
H H5A 0.2020 -0.1908 0.0118 0.076 Uiso calc R 1
C C6 0.3069(4) 0.0056(8) 0.0776(3) 0.0607(12) Uani d . 1
H H6A 0.3721 0.0122 0.0394 0.073 Uiso calc R 1
C C7 0.3176(4) 0.1198(6) 0.1502(2) 0.0461(9) Uani d . 1
C C8 0.4325(4) 0.2568(6) 0.1658(2) 0.0467(9) Uani d . 1
C C9 0.5551(4) 0.1616(7) 0.1334(3) 0.0580(12) Uani d . 1
H H9A 0.5625 0.0269 0.1546 0.070 Uiso calc R 1
H H9B 0.5498 0.1546 0.0732 0.070 Uiso calc R 1
C C10 0.6731(4) 0.2794(9) 0.1596(3) 0.0623(12) Uani d . 1
H H10A 0.6667 0.4133 0.1374 0.075 Uiso calc R 1
H H10B 0.7483 0.2174 0.1368 0.075 Uiso calc R 1
C C11 0.6877(4) 0.2891(9) 0.2538(3) 0.0584(12) Uani d . 1
H H11A 0.7641 0.3644 0.2683 0.070 Uiso calc R 1
H H11B 0.6990 0.1553 0.2754 0.070 Uiso calc R 1
C C12 0.5726(4) 0.3855(7) 0.2956(2) 0.0475(10) Uani d . 1
C C13 0.4474(3) 0.2856(6) 0.2608(2) 0.0429(9) Uani d . 1
H H13A 0.4505 0.1499 0.2831 0.051 Uiso calc R 1
C C14 0.3263(4) 0.3737(7) 0.2956(3) 0.0542(10) Uani d . 1
H H14A 0.3042 0.4953 0.2662 0.065 Uiso calc R 1
H H14B 0.3398 0.4056 0.3540 0.065 Uiso calc R 1
C C15 0.2177(4) 0.2233(8) 0.2858(3) 0.0609(12) Uani d . 1
H H15A 0.2234 0.1295 0.3316 0.073 Uiso calc R 1
H H15B 0.1370 0.2933 0.2899 0.073 Uiso calc R 1
C C16 0.2168(4) 0.1087(7) 0.2054(2) 0.0493(10) Uani d . 1
C C17 0.1125(4) -0.0161(8) 0.1862(3) 0.0590(11) Uani d . 1
H H17A 0.0461 -0.0238 0.2235 0.071 Uiso calc R 1
C C18 0.4052(5) 0.4488(8) 0.1145(3) 0.0643(13) Uani d . 1
H H18A 0.3974 0.4157 0.0565 0.097 Uiso calc R 1
H H18B 0.4743 0.5412 0.1229 0.097 Uiso calc R 1
H H18C 0.3270 0.5081 0.1324 0.097 Uiso calc R 1
C C19 0.5709(5) 0.6125(7) 0.2822(3) 0.0629(13) Uani d . 1
H H19A 0.6489 0.6691 0.3041 0.094 Uiso calc R 1
H H19B 0.4996 0.6692 0.3103 0.094 Uiso calc R 1
H H19C 0.5632 0.6407 0.2238 0.094 Uiso calc R 1
C C20 0.5842(4) 0.3286(7) 0.3890(2) 0.0503(10) Uani d . 1
C C21 0.6704(4) 0.3456(8) 0.5290(2) 0.0550(11) Uani d . 1
H H21A 0.6062 0.2449 0.5351 0.083 Uiso calc R 1
H H21B 0.6514 0.4567 0.5641 0.083 Uiso calc R 1
H H21C 0.7525 0.2920 0.5446 0.083 Uiso calc R 1
C C22 0.7655(4) 0.5628(6) 0.4258(2) 0.0432(9) Uani d . 1
C C23 0.8851(4) 0.5126(7) 0.3991(3) 0.0528(10) Uani d . 1
H H23A 0.9043 0.3804 0.3877 0.063 Uiso calc R 1
C C24 0.9769(4) 0.6574(9) 0.3893(3) 0.0623(13) Uani d . 1
H H24A 1.0576 0.6223 0.3711 0.075 Uiso calc R 1
C C25 0.9499(5) 0.8533(8) 0.4062(3) 0.0651(13) Uani d . 1
H H25A 1.0113 0.9512 0.3982 0.078 Uiso calc R 1
C C26 0.8316(5) 0.9029(8) 0.4348(3) 0.0694(13) Uani d . 1
H H26A 0.8138 1.0349 0.4475 0.083 Uiso calc R 1
C C27 0.7388(4) 0.7603(7) 0.4451(3) 0.0586(12) Uani d . 1
H H27A 0.6589 0.7955 0.4647 0.070 Uiso calc R 1

loop_
_atom_site_aniso_label
_atom_site_aniso_U_11
_atom_site_aniso_U_22
_atom_site_aniso_U_33
_atom_site_aniso_U_12
_atom_site_aniso_U_13
_atom_site_aniso_U_23
N 0.0506(17) 0.0465(19) 0.0454(17) -0.0047(17) 0.0030(14) -0.0010(16)
O 0.105(3) 0.114(4) 0.0598(19) -0.068(3) -0.0170(17) 0.034(2)
C1 0.074(3) 0.086(4) 0.186(6) -0.004(3) -0.015(4) -0.013(5)
C2 0.087(3) 0.067(3) 0.108(4) -0.025(3) -0.021(3) 0.018(3)
C3 0.059(2) 0.062(3) 0.090(3) -0.012(2) -0.016(2) 0.006(3)
C4 0.057(2) 0.046(3) 0.076(3) -0.007(2) -0.021(2) 0.007(2)
C5 0.066(3) 0.060(3) 0.063(3) -0.010(3) -0.007(2) -0.007(2)
C6 0.062(2) 0.068(3) 0.052(2) -0.017(3) -0.0036(19) -0.005(2)
C7 0.050(2) 0.039(2) 0.049(2) -0.0056(19) -0.0026(17) 0.0044(19)
C8 0.052(2) 0.043(2) 0.045(2) -0.0114(19) 0.0044(16) 0.0026(18)
C9 0.061(2) 0.060(3) 0.053(2) -0.013(2) 0.0108(19) -0.009(2)
C10 0.051(2) 0.075(3) 0.062(3) -0.010(2) 0.0137(18) -0.010(3)
C11 0.045(2) 0.071(3) 0.059(2) -0.015(2) 0.0021(17) -0.002(2)
C12 0.049(2) 0.045(2) 0.048(2) -0.015(2) 0.0000(17) 0.0026(19)
C13 0.0452(19) 0.041(2) 0.0423(19) -0.0094(18) 0.0021(15) 0.0049(18)
C14 0.058(2) 0.052(3) 0.053(2) -0.004(2) 0.0040(18) -0.003(2)
C15 0.046(2) 0.079(4) 0.058(2) -0.008(2) 0.0064(18) 0.003(2)
C16 0.052(2) 0.047(2) 0.048(2) -0.005(2) -0.0039(17) 0.007(2)
C17 0.050(2) 0.059(3) 0.068(3) -0.007(2) 0.0013(19) 0.013(2)
C18 0.077(3) 0.057(3) 0.059(3) -0.017(3) -0.007(2) 0.013(2)
C19 0.084(3) 0.046(3) 0.059(3) -0.021(2) -0.004(2) 0.001(2)
C20 0.050(2) 0.054(3) 0.047(2) -0.017(2) 0.0018(17) 0.003(2)
C21 0.059(2) 0.060(3) 0.046(2) 0.002(2) 0.0027(17) 0.002(2)
C22 0.043(2) 0.042(2) 0.0438(19) -0.0047(18) -0.0004(16) -0.0071(17)
C23 0.050(2) 0.045(2) 0.063(2) 0.002(2) 0.0008(19) -0.008(2)
C24 0.039(2) 0.079(4) 0.069(3) -0.009(2) 0.0031(19) -0.014(3)
C25 0.065(3) 0.057(3) 0.073(3) -0.025(3) -0.003(2) -0.004(3)
C26 0.078(3) 0.040(2) 0.090(3) -0.007(3) -0.001(3) -0.017(3)
C27 0.053(2) 0.054(3) 0.069(3) 0.002(2) 0.005(2) -0.021(2)

loop_
_atom_type_symbol
_atom_type_description
_atom_type_scat_dispersion_real
_atom_type_scat_dispersion_imag
_atom_type_scat_source
C C 0.0033 0.0000 'International Tables Vol C Tables 4.2.6.8 and 6.1.1.4'
H H 0.0000 0.0000 'International Tables Vol C Tables 4.2.6.8 and 6.1.1.4'
N N 0.0061 0.0000 'International Tables Vol C Tables 4.2.6.8 and 6.1.1.4'
O O 0.0106 0.0000 'International Tables Vol C Tables 4.2.6.8 and 6.1.1.4'

loop_
_geom_angle_atom_site_label_1
_geom_angle_atom_site_label_2
_geom_angle_atom_site_label_3
_geom_angle
_geom_angle_publ_flag
C20 N C22 129.1(3) ?
C20 N C21 116.9(3) no
C22 N C21 113.9(3) ?
C3 C1 H1A 109.5 ?
C3 C1 H1B 109.5 ?
H1A C1 H1B 109.5 ?
C3 C1 H1C 109.5 ?
H1A C1 H1C 109.5 ?
H1B C1 H1C 109.5 ?
C3 C2 H2A 109.5 ?
C3 C2 H2B 109.5 ?
H2A C2 H2B 109.5 ?
C3 C2 H2C 109.5 ?
H2A C2 H2C 109.5 ?
H2B C2 H2C 109.5 ?
C1 C3 C2 113.6(5) ?
C1 C3 C4 114.8(5) ?
C2 C3 C4 112.4(4) ?
C1 C3 H3A 104.9 ?
C2 C3 H3A 104.9 ?
C4 C3 H3A 104.9 ?
C5 C4 C17 117.4(4) ?
C5 C4 C3 120.4(5) no
C17 C4 C3 122.1(4) ?
C4 C5 C6 121.0(4) ?
C4 C5 H5A 119.5 ?
C6 C5 H5A 119.5 ?
C5 C6 C7 122.8(4) ?
C5 C6 H6A 118.6 ?
C7 C6 H6A 118.6 ?
C16 C7 C6 117.0(4) ?
C16 C7 C8 122.0(4) ?
C6 C7 C8 121.0(3) ?
C7 C8 C9 110.7(3) ?
C7 C8 C13 107.4(3) no
C9 C8 C13 108.8(3) ?
C7 C8 C18 106.1(3) ?
C9 C8 C18 108.1(3) ?
C13 C8 C18 115.7(4) ?
C10 C9 C8 111.6(4) ?
C10 C9 H9A 109.3 ?
C8 C9 H9A 109.3 ?
C10 C9 H9B 109.3 ?
C8 C9 H9B 109.3 ?
H9A C9 H9B 108.0 ?
C9 C10 C11 111.2(4) ?
C9 C10 H10A 109.4 ?
C11 C10 H10A 109.4 ?
C9 C10 H10B 109.4 ?
C11 C10 H10B 109.4 ?
H10A C10 H10B 108.0 ?
C10 C11 C12 113.1(4) ?
C10 C11 H11A 108.9 ?
C12 C11 H11A 108.9 ?
C10 C11 H11B 108.9 ?
C12 C11 H11B 108.9 ?
H11A C11 H11B 107.8 ?
C11 C12 C19 111.3(4) ?
C11 C12 C20 106.0(3) no
C19 C12 C20 112.4(4) ?
C11 C12 C13 108.7(3) ?
C19 C12 C13 111.5(4) ?
C20 C12 C13 106.7(3) ?
C14 C13 C8 110.4(3) ?
C14 C13 C12 113.5(3) ?
C8 C13 C12 118.2(3) ?
C14 C13 H13A 104.3 ?
C8 C13 H13A 104.3 ?
C12 C13 H13A 104.3 ?
C13 C14 C15 109.2(4) ?
C13 C14 H14A 109.8 ?
C15 C14 H14A 109.8 ?
C13 C14 H14B 109.8 ?
C15 C14 H14B 109.8 ?
H14A C14 H14B 108.3 ?
C16 C15 C14 114.7(3) ?
C16 C15 H15A 108.6 ?
C14 C15 H15A 108.6 ?
C16 C15 H15B 108.6 ?
C14 C15 H15B 108.6 ?
H15A C15 H15B 107.6 ?
C7 C16 C17 119.1(4) ?
C7 C16 C15 122.0(4) ?
C17 C16 C15 119.0(4) ?
C4 C17 C16 122.8(4) ?
C4 C17 H17A 118.6 ?
C16 C17 H17A 118.6 ?
C8 C18 H18A 109.5 ?
C8 C18 H18B 109.5 ?
H18A C18 H18B 109.5 ?
C8 C18 H18C 109.5 ?
H18A C18 H18C 109.5 ?
H18B C18 H18C 109.5 ?
C12 C19 H19A 109.5 ?
C12 C19 H19B 109.5 ?
H19A C19 H19B 109.5 ?
C12 C19 H19C 109.5 ?
H19A C19 H19C 109.5 ?
H19B C19 H19C 109.5 ?
O C20 N 116.8(4) ?
O C20 C12 120.2(4) ?
N C20 C12 122.9(3) ?
N C21 H21A 109.5 ?
N C21 H21B 109.5 ?
H21A C21 H21B 109.5 ?
N C21 H21C 109.5 ?
H21A C21 H21C 109.5 ?
H21B C21 H21C 109.5 ?
C23 C22 C27 119.5(4) ?
C23 C22 N 120.7(4) ?
C27 C22 N 119.5(3) no
C22 C23 C24 120.2(4) ?
C22 C23 H23A 119.9 ?
C24 C23 H23A 119.9 ?
C25 C24 C23 120.5(4) ?
C25 C24 H24A 119.8 ?
C23 C24 H24A 119.8 ?
C26 C25 C24 119.3(4) ?
C26 C25 H25A 120.3 ?
C24 C25 H25A 120.3 ?
C25 C26 C27 121.0(5) ?
C25 C26 H26A 119.5 ?
C27 C26 H26A 119.5 ?
C26 C27 C22 119.4(4) no
C26 C27 H27A 120.3 ?
C22 C27 H27A 120.3 ?

loop_
_geom_bond_atom_site_label_1
_geom_bond_atom_site_label_2
_geom_bond_distance
_geom_bond_publ_flag
N C20 1.355(5) yes
N C22 1.440(5) yes
N C21 1.471(5) yes
O C20 1.228(5) yes
C1 C3 1.459(8) no
C1 H1A 0.9600 ?
C1 H1B 0.9600 ?
C1 H1C 0.9600 ?
C2 C3 1.494(8) ?
C2 H2A 0.9600 ?
C2 H2B 0.9600 ?
C2 H2C 0.9600 ?
C3 C4 1.523(6) ?
C3 H3A 0.9800 ?
C4 C5 1.366(6) ?
C4 C17 1.391(7) ?
C5 C6 1.375(6) no
C5 H5A 0.9300 ?
C6 C7 1.399(6) ?
C6 H6A 0.9300 ?
C7 C16 1.396(5) ?
C7 C8 1.531(5) ?
C8 C9 1.534(6) ?
C8 C13 1.545(5) ?
C8 C18 1.554(6) ?
C9 C10 1.518(6) no
C9 H9A 0.9700 ?
C9 H9B 0.9700 ?
C10 C11 1.521(6) ?
C10 H10A 0.9700 ?
C10 H10B 0.9700 ?
C11 C12 1.535(6) ?
C11 H11A 0.9700 ?
C11 H11B 0.9700 ?
C12 C19 1.541(7) ?
C12 C20 1.551(5) ?
C12 C13 1.565(5) ?
C13 C14 1.518(5) ?
C13 H13A 0.9800 ?
C14 C15 1.526(6) ?
C14 H14A 0.9700 ?
C14 H14B 0.9700 ?
C15 C16 1.505(6) ?
C15 H15A 0.9700 ?
C15 H15B 0.9700 ?
C16 C17 1.405(6) ?
C17 H17A 0.9300 ?
C18 H18A 0.9600 ?
C18 H18B 0.9600 ?
C18 H18C 0.9600 ?
C19 H19A 0.9600 ?
C19 H19B 0.9600 ?
C19 H19C 0.9600 ?
C21 H21A 0.9600 ?
C21 H21B 0.9600 ?
C21 H21C 0.9600 ?
C22 C23 1.374(5) no
C22 C27 1.393(6) ?
C23 C24 1.378(6) ?
C23 H23A 0.9300 ?
C24 C25 1.375(8) ?
C24 H24A 0.9300 ?
C25 C26 1.371(7) ?
C25 H25A 0.9300 ?
C26 C27 1.377(6) ?
C26 H26A 0.9300 ?
C27 H27A 0.9300 ?

loop_
_geom_torsion_atom_site_label_1
_geom_torsion_atom_site_label_2
_geom_torsion_atom_site_label_3
_geom_torsion_atom_site_label_4
_geom_torsion
_geom_torsion_publ_flag
C1 C3 C4 C5 -131.1(6) ?
C2 C3 C4 C5 97.0(6) ?
C1 C3 C4 C17 52.0(7) ?
C2 C3 C4 C17 -80.0(6) ?
C17 C4 C5 C6 -0.9(7) ?
C3 C4 C5 C6 -178.0(4) ?
C4 C5 C6 C7 1.2(8) ?
C5 C6 C7 C16 -1.1(7) ?
C5 C6 C7 C8 -178.6(4) ?
C16 C7 C8 C9 145.7(4) ?
C6 C7 C8 C9 -36.9(5) ?
C16 C7 C8 C13 27.2(5) ?
C6 C7 C8 C13 -155.5(4) ?
C16 C7 C8 C18 -97.2(4) ?
C6 C7 C8 C18 80.2(5) ?
C7 C8 C9 C10 -171.4(4) ?
C13 C8 C9 C10 -53.6(5) ?
C18 C8 C9 C10 72.8(4) ?
C8 C9 C10 C11 60.7(6) ?
C9 C10 C11 C12 -59.0(6) no
C10 C11 C12 C19 -73.7(5) ?
C10 C11 C12 C20 163.9(4) ?
C10 C11 C12 C13 49.5(5) ?
C7 C8 C13 C14 -58.4(4) ?
C9 C8 C13 C14 -178.2(4) ?
C18 C8 C13 C14 59.9(4) ?
C7 C8 C13 C12 168.5(4) ?
C9 C8 C13 C12 48.7(5) ?
C18 C8 C13 C12 -73.2(5) ?
C11 C12 C13 C14 -178.1(4) ?
C19 C12 C13 C14 -55.1(5) ?
C20 C12 C13 C14 68.0(4) ?
C11 C12 C13 C8 -46.4(5) ?
C19 C12 C13 C8 76.6(5) ?
C20 C12 C13 C8 -160.3(4) ?
C8 C13 C14 C15 66.1(4) ?
C12 C13 C14 C15 -158.4(3) ?
C13 C14 C15 C16 -39.1(5) ?
C6 C7 C16 C17 0.8(6) ?
C8 C7 C16 C17 178.3(4) no
C6 C7 C16 C15 179.5(4) ?
C8 C7 C16 C15 -3.0(6) ?
C14 C15 C16 C7 8.7(6) ?
C14 C15 C16 C17 -172.7(4) ?
C5 C4 C17 C16 0.7(7) ?
C3 C4 C17 C16 177.7(4) ?
C7 C16 C17 C4 -0.7(6) ?
C15 C16 C17 C4 -179.4(4) ?
C22 N C20 O 177.4(4) no
C21 N C20 O -5.0(6) yes
C22 N C20 C12 1.5(7) ?
C21 N C20 C12 179.0(4) ?
C11 C12 C20 O -102.2(5) ?
C19 C12 C20 O 136.1(5) ?
C13 C12 C20 O 13.5(6) ?
C11 C12 C20 N 73.7(5) ?
C19 C12 C20 N -48.1(6) ?
C13 C12 C20 N -170.6(4) ?
C20 N C22 C23 -89.1(5) ?
C21 N C22 C23 93.4(4) ?
C20 N C22 C27 97.1(5) ?
C21 N C22 C27 -80.5(5) ?
C27 C22 C23 C24 -1.8(6) ?
N C22 C23 C24 -175.6(4) ?
C22 C23 C24 C25 0.1(7) ?
C23 C24 C25 C26 1.5(8) ?
C24 C25 C26 C27 -1.5(8) ?
C25 C26 C27 C22 -0.2(7) ?
C23 C22 C27 C26 1.8(7) ?
N C22 C27 C26 175.7(4) ?

loop_
_cod_related_entry_id
_cod_related_entry_database
_cod_related_entry_code
1 ChemSpider 21178445
